data_4320916
loop_
_publ_author_name
'Yu-Bin Dong'
'Mark D. Smith'
'Hans-Conrad zur Loye'

_publ_contact_author_address
;
Department of Chemistry and Biochemistry
University of South Carolina
730 South Main Street
Columbia, South Carolina 29208
USA
;
_publ_contact_author_email ' hanno@psc.sc.edu'
_publ_contact_author_fax ' (803) 777 9521'
_publ_contact_author_name ' Dr. Hans-Conrad zur Loye'
_publ_contact_author_phone ' (803)777 6916'
_publ_section_title
;
 Metal-Containing Ligands for Mixed-Metal Polymers: Novel Cu(II)-Ag(I)
 Mixed-Metal Coordination Polymers Generated from
 [Cu(2-methylpyrazine-5-carboxylate)2(H2O)].3H2O and Silver(I) Salts
;
_journal_name_full 'Inorganic Chemistry'
_journal_page_first 1943
_journal_page_last 1949
_journal_paper_doi 10.1021/ic991475y
_journal_volume 39
_journal_year 2000
_chemical_formula_sum 'C12 H18 Cu N4 O8'
_chemical_formula_weight 409.84
_chemical_name_systematic
;
 ?
;
_space_group_IT_number 2
_symmetry_cell_setting triclinic
_symmetry_space_group_name_Hall '-P 1'
_symmetry_space_group_name_H-M 'P -1'
_atom_sites_solution_hydrogens geom
_atom_sites_solution_primary direct
_atom_sites_solution_secondary difmap
_audit_creation_method SHELXL-97
_cell_angle_alpha 98.33(3)
_cell_angle_beta 101.83(3)
_cell_angle_gamma 66.68(3)
_cell_formula_units_Z 2
_cell_length_a 10.498(2)
_cell_length_b 11.000(2)
_cell_length_c 8.1424(16)
_cell_measurement_reflns_used 15
_cell_measurement_temperature 293(2)
_cell_measurement_theta_max 5.85
_cell_measurement_theta_min 3.55
_cell_volume 843.0(3)
_computing_cell_refinement 'Bruker XSCANS'
_computing_data_collection 'Bruker XSCANS'
_computing_data_reduction 'Bruker SHELXTL'
_computing_molecular_graphics 'Bruker SHELXTL'
_computing_publication_material 'Bruker SHELXTL'
_computing_structure_refinement 'SHELXL-97 (Sheldrick, 1997)'
_computing_structure_solution 'SHELXS-97 (Sheldrick, 1990)'
_diffrn_ambient_temperature 293(2)
_diffrn_measured_fraction_theta_full 0.998
_diffrn_measured_fraction_theta_max 0.998
_diffrn_measurement_device_type 'Bruker P4'
_diffrn_measurement_method '\w scans'
_diffrn_radiation_monochromator graphite
_diffrn_radiation_source 'fine-focus sealed tube'
_diffrn_radiation_type MoK\a
_diffrn_radiation_wavelength 0.71073
_diffrn_reflns_av_R_equivalents 0.0000
_diffrn_reflns_av_sigmaI/netI 0.0399
_diffrn_reflns_limit_h_max 12
_diffrn_reflns_limit_h_min 0
_diffrn_reflns_limit_k_max 12
_diffrn_reflns_limit_k_min -11
_diffrn_reflns_limit_l_max 9
_diffrn_reflns_limit_l_min -9
_diffrn_reflns_number 2638
_diffrn_reflns_theta_full 24.00
_diffrn_reflns_theta_max 24.00
_diffrn_reflns_theta_min 2.02
_exptl_absorpt_coefficient_mu 1.345
_exptl_absorpt_correction_type none
_exptl_crystal_colour blue
_exptl_crystal_density_diffrn 1.615
_exptl_crystal_density_method 'not measured'
_exptl_crystal_description block
_exptl_crystal_F_000 422
_exptl_crystal_size_max 0.5
_exptl_crystal_size_mid 0.45
_exptl_crystal_size_min 0.30
_refine_diff_density_max 0.689
_refine_diff_density_min -0.706
_refine_diff_density_rms 0.088
_refine_ls_extinction_coef 0.347(12)
_refine_ls_extinction_expression Fc^*^=3DkFc[1+0.001xFc^2^\l^3^/sin(2\q)]^-1/4^
_refine_ls_extinction_method SHELXL
_refine_ls_goodness_of_fit_ref 1.163
_refine_ls_hydrogen_treatment mixed
_refine_ls_matrix_type full
_refine_ls_number_parameters 234
_refine_ls_number_reflns 2638
_refine_ls_number_restraints 0
_refine_ls_restrained_S_all 1.163
_refine_ls_R_factor_all 0.0388
_refine_ls_R_factor_gt 0.0363
_refine_ls_shift/su_max 0.005
_refine_ls_shift/su_mean 0.000
_refine_ls_structure_factor_coef Fsqd
_refine_ls_weighting_details 'calc w=1/[\s^2^(Fo^2^)+(0.0526P)^2^+0.2991P] where P=(Fo^2^+2Fc^2^)/3'
_refine_ls_weighting_scheme calc
_refine_ls_wR_factor_gt 0.0968
_refine_ls_wR_factor_ref 0.0989
_reflns_number_gt 2479
_reflns_number_total 2638
_reflns_threshold_expression >2sigma(I)
_cod_data_source_file ic991475y_2.cif
_cod_data_source_block 1
_cod_database_code 4320916

loop_
_symmetry_equiv_pos_as_xyz
'x, y, z'
'-x, -y, -z'

loop_
_atom_site_label
_atom_site_type_symbol
_atom_site_fract_x
_atom_site_fract_y
_atom_site_fract_z
_atom_site_U_iso_or_equiv
_atom_site_adp_type
_atom_site_occupancy
_atom_site_symmetry_multiplicity
_atom_site_calc_flag
_atom_site_refinement_flags
_atom_site_disorder_assembly
_atom_site_disorder_group
Cu1 Cu 0.5867 0.1284 0.3162 0.0364(2) Uani 1 1 d . . .
O3 O 0.4786(2) 0.0143(2) 0.2556(3) 0.0430(5) Uani 1 1 d . . .
O1 O 0.7159(2) 0.2153(2) 0.4228(3) 0.0455(5) Uani 1 1 d . . .
N1 N 0.7517(2) 0.0030(2) 0.2138(3) 0.0341(5) Uani 1 1 d . . .
N3 N 0.4390(2) 0.2299(2) 0.4574(3) 0.0339(5) Uani 1 1 d . . .
O5 O 0.4832(2) 0.2574(2) 0.0971(3) 0.0472(5) Uani 1 1 d . . .
C10 C 0.4244(3) 0.3384(3) 0.5615(3) 0.0379(6) Uani 1 1 d . . .
H10 H 0.4895 0.3783 0.5738 0.045 Uiso 1 1 calc R . .
O2 O 0.9373(2) 0.1952(3) 0.4415(3) 0.0656(7) Uani 1 1 d . . .
C4 C 0.7656(3) -0.1040(3) 0.1061(3) 0.0364(6) Uani 1 1 d . . .
H4 H 0.6894 -0.1295 0.0683 0.044 Uiso 1 1 calc R . .
N2 N 1.0028(2) -0.1417(3) 0.0993(3) 0.0449(6) Uani 1 1 d . . .
C9 C 0.3132(3) 0.3927(3) 0.6520(3) 0.0401(6) Uani 1 1 d . . .
C2 C 0.9872(3) -0.0348(3) 0.2078(4) 0.0424(7) Uani 1 1 d . . .
H2 H 1.0632 -0.0089 0.2451 0.051 Uiso 1 1 calc R . .
C5 C 0.8387(3) 0.1592(3) 0.3873(4) 0.0419(7) Uani 1 1 d . . .
C3 C 0.8929(3) -0.1775(3) 0.0502(3) 0.0400(6) Uani 1 1 d . . .
C11 C 0.3720(3) 0.0485(3) 0.3283(4) 0.0368(6) Uani 1 1 d . . .
O4 O 0.2943(2) -0.0123(2) 0.3152(3) 0.0550(6) Uani 1 1 d . . .
C7 C 0.3445(3) 0.1742(3) 0.4421(3) 0.0340(6) Uani 1 1 d . . .
C8 C 0.2337(3) 0.2299(3) 0.5299(4) 0.0396(6) Uani 1 1 d . . .
H8 H 0.1676 0.1910 0.5152 0.048 Uiso 1 1 calc R . .
C1 C 0.8625(3) 0.0379(3) 0.2657(3) 0.0354(6) Uani 1 1 d . . .
C12 C 0.2981(4) 0.5121(4) 0.7708(4) 0.0585(9) Uani 1 1 d . . .
H12A H 0.2058 0.5787 0.7437 0.088 Uiso 1 1 calc R . .
H12B H 0.3673 0.5464 0.7617 0.088 Uiso 1 1 calc R . .
H12C H 0.3115 0.4883 0.8838 0.088 Uiso 1 1 calc R . .
C6 C 0.9111(3) -0.2981(3) -0.0677(4) 0.0581(9) Uani 1 1 d . . .
H6A H 0.9380 -0.2863 -0.1682 0.087 Uiso 1 1 calc R . .
H6B H 0.8241 -0.3117 -0.0959 0.087 Uiso 1 1 calc R . .
H6C H 0.9828 -0.3739 -0.0149 0.087 Uiso 1 1 calc R . .
O6 O 0.3110(2) 0.7621(2) 0.0984(3) 0.0522(6) Uani 1 1 d . . .
N4 N 0.2177(2) 0.3381(2) 0.6358(3) 0.0429(6) Uani 1 1 d . . .
O7 O 0.3373(3) 0.5127(2) 0.2179(3) 0.0656(7) Uani 1 1 d . . .
O8 O 0.0927(3) 0.5760(3) 0.3460(3) 0.0686(7) Uani 1 1 d . . .
H7B H 0.2418 0.5420 0.2564 0.095(14) Uiso 1 1 d . . .
H5A H 0.4354 0.3454 0.1413 0.059(10) Uiso 1 1 d . . .
H5B H 0.5568 0.2460 0.0347 0.069(11) Uiso 1 1 d . . .
H7A H 0.3268 0.5999 0.1870 0.13(2) Uiso 1 1 d . . .
H8A H 0.0810 0.6528 0.4143 0.093(15) Uiso 1 1 d . . .
H8B H 0.0000 0.5851 0.3337 0.072(12) Uiso 1 1 d . . .
H9A H 0.3158 0.8233 0.1840 0.094(15) Uiso 1 1 d . . .
H9B H 0.2133 0.7839 0.0958 0.094(15) Uiso 1 1 d . . .

loop_
_atom_site_aniso_label
_atom_site_aniso_U_11
_atom_site_aniso_U_22
_atom_site_aniso_U_33
_atom_site_aniso_U_23
_atom_site_aniso_U_13
_atom_site_aniso_U_12
Cu1 0.0259(3) 0.0392(3) 0.0501(3) -0.00661(15) 0.01132(15) -0.01948(17)
O3 0.0319(11) 0.0415(11) 0.0602(12) -0.0109(9) 0.0151(9) -0.0201(9)
O1 0.0329(11) 0.0471(12) 0.0627(13) -0.0160(9) 0.0167(9) -0.0243(9)
N1 0.0269(11) 0.0358(12) 0.0424(12) 0.0006(9) 0.0051(9) -0.0159(9)
N3 0.0283(11) 0.0371(12) 0.0407(12) -0.0012(9) 0.0048(9) -0.0187(9)
O5 0.0459(12) 0.0433(11) 0.0535(12) 0.0005(9) 0.0137(9) -0.0162(9)
C10 0.0344(14) 0.0449(15) 0.0417(14) -0.0007(12) 0.0044(11) -0.0249(12)
O2 0.0370(12) 0.0684(15) 0.0965(18) -0.0322(14) 0.0181(12) -0.0346(11)
C4 0.0302(14) 0.0389(14) 0.0431(14) 0.0009(12) 0.0032(11) -0.0184(11)
N2 0.0309(12) 0.0480(14) 0.0552(15) -0.0027(11) 0.0094(11) -0.0151(11)
C9 0.0385(15) 0.0448(16) 0.0389(14) 0.0004(12) 0.0051(12) -0.0193(13)
C2 0.0281(14) 0.0483(16) 0.0552(17) -0.0027(13) 0.0081(12) -0.0206(12)
C5 0.0318(15) 0.0469(16) 0.0529(16) -0.0047(13) 0.0065(12) -0.0240(13)
C3 0.0364(15) 0.0402(15) 0.0415(15) 0.0017(12) 0.0032(12) -0.0146(12)
C11 0.0249(13) 0.0371(14) 0.0501(16) 0.0021(12) 0.0005(11) -0.0166(11)
O4 0.0382(11) 0.0479(12) 0.0897(17) -0.0140(11) 0.0192(11) -0.0297(10)
C7 0.0246(13) 0.0388(14) 0.0415(14) 0.0056(11) 0.0005(10) -0.0165(11)
C8 0.0290(14) 0.0451(16) 0.0511(16) 0.0027(13) 0.0073(12) -0.0207(12)
C1 0.0280(13) 0.0379(14) 0.0448(15) 0.0028(12) 0.0039(11) -0.0182(11)
C12 0.061(2) 0.0558(19) 0.062(2) -0.0183(16) 0.0201(17) -0.0287(17)
C6 0.0489(19) 0.0523(19) 0.064(2) -0.0158(16) 0.0079(16) -0.0169(15)
O6 0.0454(13) 0.0475(12) 0.0660(14) -0.0121(10) 0.0224(10) -0.0189(10)
N4 0.0343(12) 0.0493(14) 0.0482(14) -0.0019(11) 0.0114(10) -0.0186(11)
O7 0.0659(16) 0.0466(13) 0.0836(17) -0.0011(12) 0.0326(13) -0.0126(11)
O8 0.0533(15) 0.0702(16) 0.0854(17) -0.0259(14) 0.0258(13) -0.0300(12)

loop_
_atom_type_symbol
_atom_type_description
_atom_type_scat_dispersion_real
_atom_type_scat_dispersion_imag
_atom_type_scat_source
C C 0.0033 0.0016 'International Tables Vol C Tables 4.2.6.8 and 6.1.1.4'
H H 0.0000 0.0000 'International Tables Vol C Tables 4.2.6.8 and 6.1.1.4'
N N 0.0061 0.0033 'International Tables Vol C Tables 4.2.6.8 and 6.1.1.4'
O O 0.0106 0.0060 'International Tables Vol C Tables 4.2.6.8 and 6.1.1.4'
Cu Cu 0.3201 1.2651 'International Tables Vol C Tables 4.2.6.8 and 6.1.1.4'

loop_
_geom_angle_atom_site_label_1
_geom_angle_atom_site_label_2
_geom_angle_atom_site_label_3
_geom_angle
_geom_angle_site_symmetry_1
_geom_angle_site_symmetry_3
_geom_angle_publ_flag
O1 Cu1 O3 166.05(9) . . ?
O1 Cu1 N3 95.41(8) . . ?
O3 Cu1 N3 83.24(8) . . ?
O1 Cu1 N1 83.60(8) . . ?
O3 Cu1 N1 94.89(8) . . ?
N3 Cu1 N1 168.28(9) . . ?
O1 Cu1 O5 97.27(9) . . ?
O3 Cu1 O5 96.68(9) . . ?
N3 Cu1 O5 95.01(9) . . ?
N1 Cu1 O5 96.70(9) . . ?
C11 O3 Cu1 115.01(17) . . ?
C5 O1 Cu1 114.76(18) . . ?
C1 N1 C4 118.5(2) . . ?
C1 N1 Cu1 110.69(18) . . ?
C4 N1 Cu1 130.76(18) . . ?
C10 N3 C7 118.5(2) . . ?
C10 N3 Cu1 130.23(18) . . ?
C7 N3 Cu1 111.27(18) . . ?
N3 C10 C9 120.9(2) . . ?
N1 C4 C3 120.7(2) . . ?
C3 N2 C2 117.5(2) . . ?
N4 C9 C10 120.7(3) . . ?
N4 C9 C12 118.2(3) . . ?
C10 C9 C12 121.1(3) . . ?
N2 C2 C1 122.1(2) . . ?
O2 C5 O1 126.0(3) . . ?
O2 C5 C1 118.5(3) . . ?
O1 C5 C1 115.5(2) . . ?
N2 C3 C4 120.9(3) . . ?
N2 C3 C6 117.6(3) . . ?
C4 C3 C6 121.5(3) . . ?
O4 C11 O3 125.8(3) . . ?
O4 C11 C7 119.1(2) . . ?
O3 C11 C7 115.1(2) . . ?
N3 C7 C8 120.1(3) . . ?
N3 C7 C11 115.3(2) . . ?
C8 C7 C11 124.5(2) . . ?
N4 C8 C7 122.3(2) . . ?
N1 C1 C2 120.1(3) . . ?
N1 C1 C5 115.4(2) . . ?
C2 C1 C5 124.4(2) . . ?
C9 N4 C8 117.4(2) . . ?

loop_
_geom_bond_atom_site_label_1
_geom_bond_atom_site_label_2
_geom_bond_distance
_geom_bond_site_symmetry_2
_geom_bond_publ_flag
Cu1 O1 1.9522(19) . ?
Cu1 O3 1.956(2) . ?
Cu1 N3 1.990(2) . ?
Cu1 N1 1.991(2) . ?
Cu1 O5 2.257(2) . ?
O3 C11 1.272(3) . ?
O1 C5 1.265(3) . ?
N1 C1 1.336(3) . ?
N1 C4 1.339(4) . ?
N3 C10 1.335(4) . ?
N3 C7 1.336(3) . ?
C10 C9 1.391(4) . ?
O2 C5 1.228(4) . ?
C4 C3 1.391(4) . ?
N2 C3 1.331(4) . ?
N2 C2 1.340(4) . ?
C9 N4 1.335(4) . ?
C9 C12 1.489(4) . ?
C2 C1 1.375(4) . ?
C5 C1 1.510(4) . ?
C3 C6 1.491(4) . ?
C11 O4 1.225(3) . ?
C11 C7 1.509(4) . ?
C7 C8 1.374(4) . ?
C8 N4 1.339(4) . ?
